data_4504857
loop_
_publ_author_name
'Rujiwatra, Apinpus'
'Mander, Gavin J.'
'Kepert, Cameron J.'
'Rosseinsky, Matthew J.'

_publ_contact_author
;
      Apinpus Rujiwatra
      Department of Chemistry
    Faculty of Science
    Chiang Mai University
    Chiang Mai  50200
      Thailand 
;
_publ_section_title
;
 Synthesis and Characterization of Subcell&#x2212;Supercell Related
 Ethylenediamine-Pillared Zinc Hydroxysulfates
;
_journal_issue 1
_journal_name_full 'Crystal Growth &amp; Design'
_journal_page_first 183
_journal_paper_doi 10.1021/cg034242x
_journal_volume 5
_journal_year 2005
_chemical_compound_source
;
 'hydrothermal synthesis at 180 deg C for 3 days'
;
_chemical_formula_moiety '(CNH4)7 (SO4)7 (OH)42 Zn28 (H2O)18'
_chemical_formula_sum 'C7 H106 N7 O88 S7 Zn28'
_chemical_formula_weight 3752.46
_chemical_name_systematic
; 
 ? 
;
_space_group_IT_number 147
_symmetry_cell_setting trigonal
_symmetry_space_group_name_Hall '-P 3'
_symmetry_space_group_name_H-M 'P -3'
_atom_sites_solution_hydrogens geom
_atom_sites_solution_primary direct
_atom_sites_solution_secondary difmap
_audit_creation_method SHELXL-97
_cell_angle_alpha 90.00
_cell_angle_beta 90.00
_cell_angle_gamma 120.00
_cell_formula_units_Z 2
_cell_length_a 21.926(2)
_cell_length_b 21.926(2)
_cell_length_c 10.5643(9)
_cell_measurement_reflns_used 6444
_cell_measurement_temperature 150(2)
_cell_measurement_theta_max 28.98
_cell_measurement_theta_min 3.33
_cell_volume 4398.4(7)
_computing_cell_refinement 'LSCELL (Clegg, 1997)'
_computing_data_collection 'Bruker AXS SMART'
_computing_data_reduction 'Bruker AXS SAINT'
_computing_molecular_graphics X-STEP/DIAMOND
_computing_publication_material CIFTAB
_computing_structure_refinement 'SHELXL-97 (Sheldrick, 1997)'
_computing_structure_solution 'SHELXS-97 (Sheldrick, 1990)'
_diffrn_ambient_environment
;
 'In thin film of perfluorpolyether oil on glass fibre'
;
_diffrn_ambient_temperature 150(2)
_diffrn_crystal_treatment 'Flash cooled in nitrogen stream'
_diffrn_detector_area_resol_mean 8.912
_diffrn_measured_fraction_theta_full 0.927
_diffrn_measured_fraction_theta_max 0.927
_diffrn_measurement_device_type 'Brucker AXS SMART CCD diffractometer'
_diffrn_measurement_method 'omega rotation with narrow frames'
_diffrn_radiation_monochromator 'Silicon 111'
_diffrn_radiation_source 'Daresbury SRS Station 9.8'
_diffrn_radiation_type Synchrotron
_diffrn_radiation_wavelength 0.69230
_diffrn_reflns_av_R_equivalents 0.0364
_diffrn_reflns_av_sigmaI/netI 0.0339
_diffrn_reflns_limit_h_max 29
_diffrn_reflns_limit_h_min -26
_diffrn_reflns_limit_k_max 30
_diffrn_reflns_limit_k_min -30
_diffrn_reflns_limit_l_max 14
_diffrn_reflns_limit_l_min -12
_diffrn_reflns_number 30736
_diffrn_reflns_theta_full 29.37
_diffrn_reflns_theta_max 29.37
_diffrn_reflns_theta_min 1.81
_diffrn_standards_decay_% 0
_exptl_absorpt_coefficient_mu 7.542
_exptl_absorpt_correction_T_max 1.000000
_exptl_absorpt_correction_T_min 0.832452
_exptl_absorpt_correction_type Multiscans
_exptl_absorpt_process_details
;
 Mean and maximum errors in direction cosine check functions 
 are 0.001 and 0.003 respectively. 9323 reflections were 
 employed for parameter determination. R(int)= 0.1025 and 
 R(int) = 0.0279 before and after the  refinements with 
 final corrected 30736 reflections. The settings for 
 parameter refinements are (Intensity/sigma)threshold = 5.000 and 
 (Intensity + sigma)/(Mean intensity) threshold = 0.2500. 
;
_exptl_crystal_colour Colorless
_exptl_crystal_density_diffrn 2.805
_exptl_crystal_density_method 'not measured'
_exptl_crystal_description Platelet
_exptl_crystal_F_000 3633
_exptl_crystal_size_max 0.140
_exptl_crystal_size_mid 0.080
_exptl_crystal_size_min 0.020
_refine_diff_density_max 1.972
_refine_diff_density_min -1.269
_refine_diff_density_rms 0.236
_refine_ls_extinction_method none
_refine_ls_goodness_of_fit_ref 0.882
_refine_ls_hydrogen_treatment mixed
_refine_ls_matrix_type full
_refine_ls_number_parameters 438
_refine_ls_number_reflns 8089
_refine_ls_number_restraints 7
_refine_ls_restrained_S_all 0.885
_refine_ls_R_factor_all 0.0957
_refine_ls_R_factor_gt 0.0481
_refine_ls_shift/su_max 0.001
_refine_ls_shift/su_mean 0.000
_refine_ls_structure_factor_coef Fsqd
_refine_ls_weighting_details 'calc w=1/[\s^2^(Fo^2^)+(0.0792P)^2^+0.0000P] where P=(Fo^2^+2Fc^2^)/3'
_refine_ls_weighting_scheme calc
_refine_ls_wR_factor_gt 0.1369
_refine_ls_wR_factor_ref 0.1555
_reflns_number_gt 3835
_reflns_number_total 8089
_reflns_threshold_expression >2sigma(I)
_cod_data_source_file cg034242xsi20031203_072537.cif
_cod_data_source_block rehydrated_phase_of_Zn8(SO4)2(OH)12(en).6(H2O)
_cod_depositor_comments
;
The following automatic conversions were performed:
'_atom_site_symetry_multiplicity' tag replaced with
'_atom_site_symmetry_multiplicity'.

Automatic conversion script
Id: cif_correct_tags 1440 2010-10-19 06:21:57Z saulius 

The following automatic conversions were performed:

'_symmetry_cell_setting' value 'Trigonal' changed to 'trigonal'
according to /home/saulius/struct/CIF-dictionaries/cif_core.dic
dictionary named 'cif_core.dic' version 2.4.1 from 2010-06-29.

Automatic conversion script
Id: cif_fix_values 1715 2011-07-08 13:25:40Z adriana 
;
_cod_original_cell_volume 4398.5(7)
_cod_database_code 4504857

loop_
_symmetry_equiv_pos_as_xyz
'x, y, z'
'-y, x-y, z'
'-x+y, -x, z'
'-x, -y, -z'
'y, -x+y, -z'
'x-y, x, -z'

loop_
_atom_site_label
_atom_site_type_symbol
_atom_site_fract_x
_atom_site_fract_y
_atom_site_fract_z
_atom_site_U_iso_or_equiv
_atom_site_adp_type
_atom_site_occupancy
_atom_site_symmetry_multiplicity
_atom_site_calc_flag
_atom_site_refinement_flags
Zn1 Zn 0.0000 0.0000 -0.16991(7) 0.00672(18) Uani 1 3 d S
Zn2 Zn 0.42898(2) 0.14121(2) -0.17286(4) 0.00559(12) Uani 1 1 d .
Zn3 Zn 0.71545(2) 0.56950(2) 0.16682(4) 0.00600(12) Uani 1 1 d .
Zn4 Zn 0.28788(2) 0.14027(2) -0.00628(5) 0.00712(13) Uani 1 1 d .
Zn5 Zn 0.42503(2) 0.28093(2) -0.00676(5) 0.00778(13) Uani 1 1 d .
Zn6 Zn 0.28833(2) 0.29106(2) -0.00768(4) 0.00753(13) Uani 1 1 d .
Zn7 Zn 0.42647(2) 0.43184(2) 0.00135(4) 0.00693(13) Uani 1 1 d .
Zn8 Zn 0.13812(2) 0.14115(2) -0.00656(5) 0.00779(13) Uani 1 1 d .
Zn9 Zn 0.57647(2) 0.42993(2) 0.00115(4) 0.00650(13) Uani 1 1 d .
Zn10 Zn 0.56597(2) 0.28388(2) -0.01616(5) 0.00772(13) Uani 1 1 d .
S1 S 0.23785(5) 0.19104(5) 0.26495(10) 0.0089(2) Uani 1 1 d .
S2 S 0.47421(5) 0.38230(5) -0.27628(10) 0.0087(2) Uani 1 1 d .
S3 S 0.6667 0.3333 0.26633(16) 0.0081(3) Uani 1 3 d S
O1 O 0.23742(13) 0.19051(13) 0.1223(3) 0.0086(6) Uani 1 1 d .
O2 O 0.6667 0.3333 0.1232(4) 0.0098(11) Uani 1 3 d S
O3 O 0.47345(13) 0.38108(13) -0.1334(3) 0.0087(6) Uani 1 1 d .
O4 O 0.61383(15) 0.26278(15) 0.3109(3) 0.0161(7) Uani 1 1 d .
O5 O 0.31114(15) 0.22048(16) 0.3068(3) 0.0194(7) Uani 1 1 d .
O6 O 0.49885(16) 0.33527(15) -0.3212(3) 0.0181(7) Uani 1 1 d .
O7 O 0.40222(15) 0.35882(17) -0.3214(3) 0.0201(7) Uani 1 1 d .
O8 O 0.19324(15) 0.11861(15) 0.3088(3) 0.0174(7) Uani 1 1 d .
O9 O 0.52224(15) 0.45557(15) -0.3168(3) 0.0177(7) Uani 1 1 d .
O10 O 0.20999(17) 0.23572(16) 0.3080(3) 0.0193(7) Uani 1 1 d .
O11 O 0.66801(14) 0.47186(14) 0.1047(3) 0.0081(6) Uani 1 1 d D
H11 H 0.661(3) 0.450(3) 0.177(3) 0.044(17) Uiso 1 1 d D
O12 O 0.47421(14) 0.24018(14) -0.1253(3) 0.0079(6) Uani 1 1 d .
H12 H 0.483(2) 0.258(2) -0.194(4) 0.023(14) Uiso 1 1 d .
O13 O 0.33134(14) 0.09135(14) -0.1136(3) 0.0076(6) Uani 1 1 d D
H13 H 0.307(2) 0.081(2) -0.184(3) 0.030(15) Uiso 1 1 d D
O14 O 0.81318(13) 0.62196(13) 0.1086(3) 0.0063(6) Uani 1 1 d D
H14 H 0.834(2) 0.632(2) 0.179(2) 0.009(11) Uiso 1 1 d D
O15 O 0.48100(13) 0.09540(13) -0.1136(3) 0.0069(6) Uani 1 1 d D
H15 H 0.4967 0.0813 -0.1917 0.008 Uiso 1 1 calc RD
O16 O 0.66392(14) 0.61712(14) 0.1165(3) 0.0085(6) Uani 1 1 d D
H16 H 0.654(3) 0.627(3) 0.191(3) 0.032(16) Uiso 1 1 d D
O17 O 0.04646(14) 0.09806(14) -0.1135(3) 0.0081(6) Uani 1 1 d D
H17 H 0.052(2) 0.119(2) -0.183(3) 0.023(14) Uiso 1 1 d D
O18 O 0.38334(13) 0.33606(13) 0.0846(3) 0.0076(6) Uani 1 1 d .
H18 H 0.3822 0.3347 0.1792 0.009 Uiso 1 1 calc R
O19 O 0.23867(13) 0.04639(13) 0.0908(3) 0.0072(6) Uani 1 1 d .
H19 H 0.2401 0.0491 0.1854 0.009 Uiso 1 1 calc R
O20 O 0.52025(14) 0.33235(13) 0.0787(3) 0.0082(6) Uani 1 1 d .
H20 H 0.5203 0.3298 0.1733 0.010 Uiso 1 1 calc R
O21 O 0.52386(13) 0.47290(13) 0.0895(3) 0.0071(6) Uani 1 1 d .
H21 H 0.5244 0.4736 0.1841 0.008 Uiso 1 1 calc R
O22 O 0.18958(13) 0.09686(13) -0.0920(3) 0.0077(6) Uani 1 1 d .
H22 H 0.1880 0.0942 -0.1865 0.009 Uiso 1 1 calc R
O23 O 0.62191(13) 0.38157(13) -0.0992(3) 0.0066(6) Uani 1 1 d .
H23 H 0.6204 0.3835 -0.1937 0.008 Uiso 1 1 calc R
O24 O 0.32946(14) 0.23495(13) -0.0938(3) 0.0074(6) Uani 1 1 d .
H24 H 0.3296 0.2346 -0.1884 0.009 Uiso 1 1 calc R
N1 N 0.0137(7) 0.0195(4) -0.3597(7) 0.009(2) Uiso 0.33 1 d P
H1A H -0.0064 0.0460 -0.3829 0.011 Uiso 0.33 1 calc PR
H1B H 0.0611 0.0454 -0.3771 0.011 Uiso 0.33 1 calc PR
C2 C -0.0173(9) -0.0446(7) -0.4339(9) 0.035(4) Uiso 0.33 1 d PD
H2A H -0.0572 -0.0832 -0.3877 0.044 Uiso 0.33 1 calc PR
H2B H 0.0181 -0.0589 -0.4515 0.044 Uiso 0.33 1 calc PR
N3 N 0.71752(19) 0.5581(2) 0.3559(3) 0.0232(9) Uani 1 1 d .
H3A H 0.6719 0.5319 0.3842 0.028 Uiso 1 1 calc R
H3B H 0.7397 0.5327 0.3725 0.028 Uiso 1 1 calc R
C4 C 0.7513(3) 0.6211(3) 0.4265(4) 0.0320(12) Uani 1 1 d D
H4A H 0.7216 0.6434 0.4255 0.040 Uiso 1 1 calc R
H4B H 0.7966 0.6540 0.3852 0.040 Uiso 1 1 calc R
C5 C 0.3904(3) 0.1562(3) -0.4323(4) 0.0342(13) Uani 1 1 d .
H5A H 0.4150 0.2083 -0.4307 0.043 Uiso 1 1 calc R
H5B H 0.3440 0.1384 -0.3908 0.043 Uiso 1 1 calc R
N6 N 0.43133(19) 0.13206(19) -0.3625(3) 0.0191(9) Uani 1 1 d .
H6A H 0.4774 0.1573 -0.3891 0.023 Uiso 1 1 calc R
H6B H 0.4149 0.0855 -0.3821 0.023 Uiso 1 1 calc R
O25 O 0.3862(2) 0.35453(19) 0.4058(4) 0.0414(10) Uani 1 1 d .
O26 O 0.5631(2) 0.4840(2) -0.5838(4) 0.0452(11) Uani 1 1 d .
O27 O 0.5000(2) 0.3219(2) 0.3409(4) 0.0482(11) Uani 1 1 d .
O28 O 0.0819(3) 0.1767(3) 0.4316(5) 0.092(2) Uani 1 1 d .
O29 O 0.6403(2) 0.4082(3) -0.4029(5) 0.0773(17) Uani 1 1 d .
O30 O 0.0371(3) 0.2631(3) 0.3311(5) 0.0841(17) Uani 1 1 d .

loop_
_atom_site_aniso_label
_atom_site_aniso_U_11
_atom_site_aniso_U_22
_atom_site_aniso_U_33
_atom_site_aniso_U_23
_atom_site_aniso_U_13
_atom_site_aniso_U_12
Zn1 0.0065(3) 0.0065(3) 0.0073(4) 0.000 0.000 0.00323(14)
Zn2 0.0047(2) 0.0046(2) 0.0075(2) 0.00018(16) -0.00031(16) 0.00232(19)
Zn3 0.0050(2) 0.0049(2) 0.0076(2) 0.00034(16) -0.00004(16) 0.00209(19)
Zn4 0.0024(2) 0.0020(2) 0.0167(3) -0.00006(17) -0.00126(16) 0.00088(19)
Zn5 0.0021(2) 0.0029(2) 0.0181(3) -0.00095(17) 0.00002(17) 0.00112(19)
Zn6 0.0023(2) 0.0035(2) 0.0168(3) -0.00073(17) -0.00020(18) 0.0015(2)
Zn7 0.0025(2) 0.0022(2) 0.0157(3) 0.00032(16) 0.00003(16) 0.00079(18)
Zn8 0.0028(2) 0.0028(2) 0.0184(3) 0.00099(18) 0.00109(19) 0.0019(2)
Zn9 0.0030(2) 0.0025(2) 0.0143(3) 0.00106(17) 0.00138(17) 0.00160(19)
Zn10 0.0033(2) 0.0026(2) 0.0177(2) 0.00046(18) 0.00176(18) 0.00187(19)
S1 0.0080(5) 0.0062(5) 0.0129(5) -0.0009(3) -0.0010(4) 0.0040(4)
S2 0.0078(5) 0.0066(5) 0.0114(5) -0.0003(4) 0.0007(3) 0.0034(4)
S3 0.0068(5) 0.0068(5) 0.0105(8) 0.000 0.000 0.0034(3)
O1 0.0078(14) 0.0065(15) 0.0124(15) -0.0011(10) -0.0015(11) 0.0042(12)
O2 0.0103(16) 0.0103(16) 0.009(2) 0.000 0.000 0.0051(8)
O3 0.0095(15) 0.0083(14) 0.0089(14) 0.0005(10) 0.0024(10) 0.0049(12)
O4 0.0160(16) 0.0077(15) 0.0164(15) 0.0022(11) -0.0016(12) -0.0002(13)
O5 0.0119(16) 0.0277(19) 0.0191(16) -0.0105(13) -0.0072(12) 0.0103(15)
O6 0.0290(19) 0.0160(16) 0.0187(16) 0.0029(12) 0.0098(13) 0.0183(15)
O7 0.0087(15) 0.031(2) 0.0186(16) -0.0084(13) -0.0053(12) 0.0086(15)
O8 0.0179(17) 0.0054(15) 0.0205(16) 0.0046(12) -0.0038(12) -0.0006(13)
O9 0.0198(17) 0.0076(15) 0.0183(16) 0.0061(12) 0.0014(12) 0.0014(13)
O10 0.0257(18) 0.0224(18) 0.0200(16) 0.0030(13) 0.0067(13) 0.0197(15)
O11 0.0071(15) 0.0069(15) 0.0097(15) 0.0009(11) 0.0002(11) 0.0029(12)
O12 0.0051(14) 0.0063(14) 0.0115(16) 0.0033(11) 0.0023(11) 0.0024(12)
O13 0.0063(15) 0.0053(14) 0.0103(15) 0.0009(10) -0.0017(11) 0.0023(12)
O14 0.0036(14) 0.0030(14) 0.0111(16) -0.0002(10) -0.0016(10) 0.0009(11)
O15 0.0072(14) 0.0047(14) 0.0094(15) -0.0015(10) -0.0018(10) 0.0036(12)
O16 0.0085(15) 0.0069(15) 0.0115(15) 0.0016(11) 0.0030(11) 0.0050(12)
O17 0.0038(14) 0.0058(14) 0.0151(15) 0.0035(11) 0.0021(11) 0.0027(12)
O18 0.0053(14) 0.0054(14) 0.0123(15) 0.0021(10) 0.0006(10) 0.0027(12)
O19 0.0034(14) 0.0051(14) 0.0134(15) -0.0003(10) 0.0002(10) 0.0024(11)
O20 0.0041(14) 0.0067(14) 0.0141(15) -0.0012(11) -0.0010(11) 0.0028(12)
O21 0.0035(14) 0.0048(14) 0.0124(15) 0.0004(10) 0.0027(10) 0.0016(11)
O22 0.0036(14) 0.0051(14) 0.0146(16) 0.0006(11) 0.0013(10) 0.0023(11)
O23 0.0033(14) 0.0030(14) 0.0132(14) -0.0006(11) -0.0012(11) 0.0013(11)
O24 0.0045(14) 0.0031(14) 0.0138(16) -0.0008(10) -0.0027(10) 0.0013(11)
N3 0.024(2) 0.028(2) 0.0092(18) -0.0019(15) 0.0016(15) 0.0063(19)
C4 0.032(3) 0.026(3) 0.028(3) -0.005(2) 0.003(2) 0.008(2)
C5 0.041(3) 0.049(4) 0.024(3) 0.008(2) 0.008(2) 0.031(3)
N6 0.025(2) 0.024(2) 0.0110(18) 0.0012(14) -0.0013(14) 0.0146(19)
O25 0.037(2) 0.031(2) 0.048(3) -0.0035(18) -0.0077(18) 0.0103(19)
O26 0.045(3) 0.039(3) 0.056(3) 0.008(2) 0.010(2) 0.024(2)
O27 0.031(2) 0.050(3) 0.053(3) -0.008(2) 0.0049(19) 0.012(2)
O28 0.061(4) 0.167(6) 0.065(4) 0.014(4) 0.014(3) 0.070(4)
O29 0.039(3) 0.080(4) 0.109(5) -0.021(3) 0.002(3) 0.027(3)
O30 0.114(5) 0.103(4) 0.045(3) -0.002(3) 0.008(3) 0.062(4)

loop_
_atom_type_symbol
_atom_type_description
_atom_type_scat_dispersion_real
_atom_type_scat_dispersion_imag
_atom_type_scat_source
Zn Zn 0.2220 1.4310 'International Tables Vol C Tables 4.2.6.8 and 6.1.1.4'
S S 0.1100 0.1240 'International Tables Vol C Tables 4.2.6.8 and 6.1.1.4'
C C 0.0020 0.0020 'International Tables Vol C Tables 4.2.6.8 and 6.1.1.4'
N N 0.0040 0.0030 'International Tables Vol C Tables 4.2.6.8 and 6.1.1.4'
O O 0.0080 0.0060 'International Tables Vol C Tables 4.2.6.8 and 6.1.1.4'
H H 0.0000 0.0000 'International Tables Vol C Tables 4.2.6.8 and 6.1.1.4'

loop_
_geom_angle_atom_site_label_1
_geom_angle_atom_site_label_2
_geom_angle_atom_site_label_3
_geom_angle
_geom_angle_site_symmetry_1
_geom_angle_site_symmetry_3
O17 Zn1 O17 111.16(8) . 3
O17 Zn1 O17 111.16(8) . 2
O17 Zn1 O17 111.16(8) 3 2
O17 Zn1 N1 110.2(5) . 2
O17 Zn1 N1 115.1(4) 3 2
O17 Zn1 N1 97.3(3) 2 2
O17 Zn1 N1 115.1(4) . 3
O17 Zn1 N1 97.3(3) 3 3
O17 Zn1 N1 110.2(5) 2 3
N1 Zn1 N1 18.6(4) 2 3
O17 Zn1 N1 97.3(3) . .
O17 Zn1 N1 110.2(5) 3 .
O17 Zn1 N1 115.1(4) 2 .
N1 Zn1 N1 18.6(4) 2 .
N1 Zn1 N1 18.6(4) 3 .
O12 Zn2 O13 110.19(12) . .
O12 Zn2 O15 112.69(11) . .
O13 Zn2 O15 111.45(11) . .
O12 Zn2 N6 110.06(14) . .
O13 Zn2 N6 109.73(14) . .
O15 Zn2 N6 102.47(13) . .
O14 Zn3 O16 110.84(11) . .
O14 Zn3 O11 111.27(12) . .
O16 Zn3 O11 110.97(12) . .
O14 Zn3 N3 107.37(14) . .
O16 Zn3 N3 112.94(15) . .
O11 Zn3 N3 103.18(14) . .
O24 Zn4 O19 174.35(11) . .
O24 Zn4 O22 95.90(11) . .
O19 Zn4 O22 81.61(11) . .
O24 Zn4 O13 101.04(12) . .
O19 Zn4 O13 84.41(11) . .
O22 Zn4 O13 99.40(11) . .
O24 Zn4 O14 84.09(11) . 2_655
O19 Zn4 O14 97.31(11) . 2_655
O22 Zn4 O14 168.25(11) . 2_655
O13 Zn4 O14 92.11(11) . 2_655
O24 Zn4 O1 81.90(10) . .
O19 Zn4 O1 92.67(10) . .
O22 Zn4 O1 80.94(10) . .
O13 Zn4 O1 176.97(10) . .
O14 Zn4 O1 87.44(11) 2_655 .
O20 Zn5 O24 176.51(11) . .
O20 Zn5 O18 95.73(11) . .
O24 Zn5 O18 81.65(11) . .
O20 Zn5 O14 98.60(11) . 2_655
O24 Zn5 O14 84.06(11) . 2_655
O18 Zn5 O14 97.06(10) . 2_655
O20 Zn5 O12 84.14(11) . .
O24 Zn5 O12 98.00(11) . .
O18 Zn5 O12 169.23(11) . .
O14 Zn5 O12 93.60(12) 2_655 .
O20 Zn5 O3 82.76(10) . .
O24 Zn5 O3 94.52(10) . .
O18 Zn5 O3 81.04(10) . .
O14 Zn5 O3 177.79(9) 2_655 .
O12 Zn5 O3 88.27(10) . .
O19 Zn6 O18 174.98(10) 6 .
O19 Zn6 O24 96.37(11) 6 .
O18 Zn6 O24 81.66(11) . .
O19 Zn6 O16 100.70(11) 6 4_665
O18 Zn6 O16 84.21(11) . 4_665
O24 Zn6 O16 100.02(11) . 4_665
O19 Zn6 O13 84.47(11) 6 6
O18 Zn6 O13 96.41(11) . 6
O24 Zn6 O13 166.94(11) . 6
O16 Zn6 O13 92.60(12) 4_665 6
O19 Zn6 O1 81.37(10) 6 .
O18 Zn6 O1 93.74(10) . .
O24 Zn6 O1 80.94(10) . .
O16 Zn6 O1 177.57(10) 4_665 .
O13 Zn6 O1 86.32(11) 6 .
O18 Zn7 O21 175.28(11) . 4_665
O18 Zn7 O21 95.78(11) . .
O21 Zn7 O21 82.00(12) 4_665 .
O18 Zn7 O15 101.01(11) . 6
O21 Zn7 O15 83.45(11) 4_665 6
O21 Zn7 O15 97.79(11) . 6
O18 Zn7 O16 84.05(11) . 4_665
O21 Zn7 O16 97.29(11) 4_665 4_665
O21 Zn7 O16 168.50(11) . 4_665
O15 Zn7 O16 93.51(12) 6 4_665
O18 Zn7 O3 81.91(10) . .
O21 Zn7 O3 93.66(10) 4_665 .
O21 Zn7 O3 82.95(10) . .
O15 Zn7 O3 176.88(10) 6 .
O16 Zn7 O3 85.65(10) 4_665 .
O22 Zn8 O19 97.73(11) . 6
O22 Zn8 O22 174.99(9) . 6
O19 Zn8 O22 81.94(11) 6 6
O22 Zn8 O17 100.57(11) . .
O19 Zn8 O17 99.31(11) 6 .
O22 Zn8 O17 84.41(11) 6 .
O22 Zn8 O17 83.99(11) . 5
O19 Zn8 O17 167.38(11) 6 5
O22 Zn8 O17 95.25(11) 6 5
O17 Zn8 O17 92.63(15) . 5
O22 Zn8 O1 82.40(10) . .
O19 Zn8 O1 81.37(10) 6 .
O22 Zn8 O1 92.61(10) 6 .
O17 Zn8 O1 176.81(10) . .
O17 Zn8 O1 86.49(10) 5 .
O20 Zn9 O21 96.66(11) . .
O20 Zn9 O11 101.46(11) . .
O21 Zn9 O11 101.58(12) . .
O20 Zn9 O23 82.04(11) . .
O21 Zn9 O23 174.75(10) . .
O11 Zn9 O23 83.66(11) . .
O20 Zn9 O15 165.44(12) . 3_665
O21 Zn9 O15 83.48(11) . 3_665
O11 Zn9 O15 92.73(11) . 3_665
O23 Zn9 O15 96.49(11) . 3_665
O20 Zn9 O3 80.23(10) . .
O21 Zn9 O3 81.67(10) . .
O11 Zn9 O3 176.06(10) . .
O23 Zn9 O3 93.10(10) . .
O15 Zn9 O3 85.40(10) 3_665 .
O23 Zn10 O20 174.93(11) 2_655 .
O23 Zn10 O23 97.03(15) 2_655 .
O20 Zn10 O23 81.98(11) . .
O23 Zn10 O12 100.85(11) 2_655 .
O20 Zn10 O12 84.22(11) . .
O23 Zn10 O12 100.25(11) . .
O23 Zn10 O11 83.64(11) 2_655 2_655
O20 Zn10 O11 96.07(11) . 2_655
O23 Zn10 O11 165.49(11) . 2_655
O12 Zn10 O11 93.82(12) . 2_655
O23 Zn10 O2 82.45(10) 2_655 .
O20 Zn10 O2 92.49(10) . .
O23 Zn10 O2 81.80(10) . .
O12 Zn10 O2 175.81(11) . .
O11 Zn10 O2 83.94(10) 2_655 .
O10 S1 O8 110.63(18) . .
O10 S1 O5 110.10(18) . .
O8 S1 O5 111.87(18) . .
O10 S1 O1 108.27(16) . .
O8 S1 O1 108.06(16) . .
O5 S1 O1 107.77(16) . .
O6 S2 O7 110.96(18) . .
O6 S2 O9 111.03(17) . .
O7 S2 O9 110.06(18) . .
O6 S2 O3 108.47(16) . .
O7 S2 O3 108.47(16) . .
O9 S2 O3 107.75(16) . .
O4 S3 O4 110.28(12) 2_655 .
O4 S3 O4 110.28(12) 2_655 3_665
O4 S3 O4 110.28(12) . 3_665
O4 S3 O2 108.65(13) 2_655 .
O4 S3 O2 108.65(13) . .
O4 S3 O2 108.65(13) 3_665 .
S1 O1 Zn8 126.12(15) . .
S1 O1 Zn4 125.45(15) . .
Zn8 O1 Zn4 89.68(10) . .
S1 O1 Zn6 125.33(15) . .
Zn8 O1 Zn6 89.42(10) . .
Zn4 O1 Zn6 89.32(10) . .
S3 O2 Zn10 127.60(9) . .
S2 O3 Zn5 126.00(15) . .
S2 O3 Zn7 127.13(15) . .
Zn5 O3 Zn7 89.84(10) . .
S2 O3 Zn9 125.47(14) . .
Zn5 O3 Zn9 87.96(10) . .
Zn7 O3 Zn9 88.14(10) . .
S3 O4 O27 88.33(14) . .
S1 O5 O25 121.39(18) . .
S2 O6 O29 112.88(19) . .
S2 O9 O26 119.12(17) . .
S2 O9 O29 89.01(16) . .
O26 O9 O29 66.70(14) . .
S1 O10 O28 120.1(2) . .
Zn3 O11 Zn9 122.08(14) . .
Zn3 O11 Zn10 122.37(13) . 3_665
Zn9 O11 Zn10 94.85(12) . 3_665
Zn3 O11 H11 99(4) . .
Zn9 O11 H11 111(4) . .
Zn10 O11 H11 108(4) 3_665 .
Zn2 O12 Zn10 119.35(14) . .
Zn2 O12 Zn5 122.63(14) . .
Zn10 O12 Zn5 93.26(12) . .
Zn2 O12 H12 100(4) . .
Zn10 O12 H12 110(3) . .
Zn5 O12 H12 113(3) . .
Zn2 O13 Zn4 122.63(13) . .
Zn2 O13 Zn6 122.97(13) . 5
Zn4 O13 Zn6 93.15(12) . 5
Zn2 O13 H13 103(3) . .
Zn4 O13 H13 103(3) . .
Zn6 O13 H13 110(3) 5 .
Zn3 O14 Zn5 121.42(13) . 3_665
Zn3 O14 Zn4 123.16(13) . 3_665
Zn5 O14 Zn4 93.07(12) 3_665 3_665
Zn3 O14 H14 100(3) . .
Zn5 O14 H14 108(3) 3_665 .
Zn4 O14 H14 111(3) 3_665 .
Zn2 O15 Zn7 120.61(13) . 5
Zn2 O15 Zn9 122.55(13) . 2_655
Zn7 O15 Zn9 94.61(11) 5 2_655
Zn2 O15 H15 105.8 . .
Zn7 O15 H15 105.8 5 .
Zn9 O15 H15 105.8 2_655 .
Zn3 O16 Zn6 121.25(13) . 4_665
Zn3 O16 Zn7 122.13(13) . 4_665
Zn6 O16 Zn7 93.20(12) 4_665 4_665
Zn3 O16 H16 100(3) . .
Zn6 O16 H16 109(3) 4_665 .
Zn7 O16 H16 112(3) 4_665 .
Zn1 O17 Zn8 121.30(14) . .
Zn1 O17 Zn8 122.92(13) . 6
Zn8 O17 Zn8 93.73(12) . 6
Zn1 O17 H17 101(3) . .
Zn8 O17 H17 113(3) . .
Zn8 O17 H17 105(3) 6 .
Zn7 O18 Zn6 97.34(11) . .
Zn7 O18 Zn5 106.74(12) . .
Zn6 O18 Zn5 97.78(12) . .
Zn7 O18 O25 109.73(12) . .
Zn6 O18 O25 118.90(12) . .
Zn5 O18 O25 122.86(12) . .
Zn7 O18 H18 117.2 . .
Zn6 O18 H18 117.2 . .
Zn5 O18 H18 117.2 . .
O25 O18 H18 7.6 . .
Zn6 O19 Zn4 96.82(12) 5 .
Zn6 O19 Zn8 107.32(13) 5 5
Zn4 O19 Zn8 98.65(12) . 5
Zn6 O19 H19 117.0 5 .
Zn4 O19 H19 117.0 . .
Zn8 O19 H19 117.0 5 .
Zn5 O20 Zn9 108.68(13) . .
Zn5 O20 Zn10 97.39(12) . .
Zn9 O20 Zn10 98.74(12) . .
Zn5 O20 O27 108.63(13) . .
Zn9 O20 O27 118.26(14) . .
Zn10 O20 O27 122.71(15) . .
Zn5 O20 H20 116.4 . .
Zn9 O20 H20 116.4 . .
Zn10 O20 H20 116.4 . .
O27 O20 H20 8.5 . .
Zn9 O21 Zn7 96.96(11) . 4_665
Zn9 O21 Zn7 106.89(13) . .
Zn7 O21 Zn7 98.00(12) 4_665 .
Zn9 O21 H21 117.2 . .
Zn7 O21 H21 117.2 4_665 .
Zn7 O21 H21 117.2 . .
Zn8 O22 Zn8 96.92(12) . 5
Zn8 O22 Zn4 106.52(13) . .
Zn8 O22 Zn4 97.80(12) 5 .
Zn8 O22 H22 117.4 . .
Zn8 O22 H22 117.4 5 .
Zn4 O22 H22 117.4 . .
Zn10 O23 Zn10 108.39(13) 3_665 .
Zn10 O23 Zn9 96.69(11) 3_665 .
Zn10 O23 Zn9 97.21(11) . .
Zn10 O23 O29 109.00(13) 3_665 .
Zn10 O23 O29 124.31(14) . .
Zn9 O23 O29 117.47(13) . .
Zn10 O23 H23 117.0 3_665 .
Zn10 O23 H23 117.0 . .
Zn9 O23 H23 117.0 . .
O29 O23 H23 8.5 . .
Zn4 O24 Zn5 97.23(11) . .
Zn4 O24 Zn6 107.63(13) . .
Zn5 O24 Zn6 98.87(12) . .
Zn4 O24 H24 116.7 . .
Zn5 O24 H24 116.7 . .
Zn6 O24 H24 116.7 . .
C2 N1 Zn1 112.3(6) . .
C2 N1 H1A 109.1 . .
Zn1 N1 H1A 109.1 . .
C2 N1 H1B 109.1 . .
Zn1 N1 H1B 109.1 . .
H1A N1 H1B 107.9 . .
N1 C2 C2 106.6(8) . 5_554
N1 C2 H2A 110.4 . .
C2 C2 H2A 110.4 5_554 .
N1 C2 H2B 110.4 . .
C2 C2 H2B 110.4 5_554 .
H2A C2 H2B 108.6 . .
C4 N3 Zn3 115.8(3) . .
C4 N3 H3A 108.3 . .
Zn3 N3 H3A 108.3 . .
C4 N3 H3B 108.3 . .
Zn3 N3 H3B 108.3 . .
H3A N3 H3B 107.4 . .
N3 C4 C5 113.2(4) . 3_666
N3 C4 H4A 108.9 . .
C5 C4 H4A 108.9 3_666 .
N3 C4 H4B 108.9 . .
C5 C4 H4B 108.9 3_666 .
H4A C4 H4B 107.8 . .
N6 C5 C4 111.5(4) . 2_654
N6 C5 H5A 109.3 . .
C4 C5 H5A 109.3 2_654 .
N6 C5 H5B 109.3 . .
C4 C5 H5B 109.3 2_654 .
H5A C5 H5B 108.0 . .
C5 N6 Zn2 114.7(3) . .
C5 N6 H6A 108.6 . .
Zn2 N6 H6A 108.6 . .
C5 N6 H6B 108.6 . .
Zn2 N6 H6B 108.6 . .
H6A N6 H6B 107.6 . .
O5 O25 O7 114.19(16) . 1_556
O5 O25 O27 77.48(14) . .
O7 O25 O27 97.62(14) 1_556 .
O5 O25 N6 108.51(15) . 6
O7 O25 N6 102.92(15) 1_556 6
O27 O25 N6 153.38(18) . 6
O5 O25 O18 62.02(11) . .
O7 O25 O18 170.57(16) 1_556 .
O27 O25 O18 73.30(12) . .
N6 O25 O18 86.51(12) 6 .
O5 O25 O26 135.15(16) . 1_556
O7 O25 O26 82.78(12) 1_556 1_556
O27 O25 O26 58.70(11) . 1_556
N6 O25 O26 107.14(14) 6 1_556
O18 O25 O26 94.29(12) . 1_556
O9 O26 O9 103.93(14) . 4_664
O9 O26 N3 117.49(16) . 1_554
O9 O26 N3 118.38(16) 4_664 1_554
O9 O26 O27 94.94(14) . 1_554
O9 O26 O27 112.82(16) 4_664 1_554
N3 O26 O27 107.01(15) 1_554 1_554
O9 O26 O7 113.68(14) . 4_664
O9 O26 O7 45.05(9) 4_664 4_664
N3 O26 O7 76.20(13) 1_554 4_664
O27 O26 O7 146.26(16) 1_554 4_664
O9 O26 O29 62.58(13) . .
O9 O26 O29 166.45(17) 4_664 .
N3 O26 O29 71.86(13) 1_554 .
O27 O26 O29 69.46(14) 1_554 .
O7 O26 O29 139.03(15) 4_664 .
O9 O26 O25 76.05(12) . 1_554
O9 O26 O25 70.04(12) 4_664 1_554
N3 O26 O25 158.56(17) 1_554 1_554
O27 O26 O25 53.14(11) 1_554 1_554
O7 O26 O25 115.08(14) 4_664 1_554
O29 O26 O25 103.75(14) . 1_554
O20 O27 O4 75.76(12) . 3_665
O20 O27 O25 108.87(17) . .
O4 O27 O25 142.25(17) 3_665 .
O20 O27 N3 95.80(14) . 2_655
O4 O27 N3 106.37(15) 3_665 2_655
O25 O27 N3 110.24(15) . 2_655
O20 O27 O26 101.07(15) . 1_556
O4 O27 O26 74.15(13) 3_665 1_556
O25 O27 O26 68.16(12) . 1_556
N3 O27 O26 162.61(18) 2_655 1_556
O20 O27 O4 79.61(12) . .
O4 O27 O4 44.89(12) 3_665 .
O25 O27 O4 169.34(17) . .
N3 O27 O4 61.52(11) 2_655 .
O26 O27 O4 117.41(14) 1_556 .
C2 O28 O30 127.6(4) 4 .
C2 O28 O10 113.6(4) 4 .
O30 O28 O10 97.2(2) . .
C2 O28 O8 96.0(3) 4 6_556
O30 O28 O8 103.2(2) . 6_556
O10 O28 O8 121.1(2) . 6_556
C2 O28 N1 14.7(3) 4 6
O30 O28 N1 117.2(3) . 6
O10 O28 N1 108.3(3) . 6
O8 O28 N1 109.8(2) 6_556 6
C2 O28 C2 29.2(4) 4 2_556
O30 O28 C2 149.4(3) . 2_556
O10 O28 C2 111.1(3) . 2_556
O8 O28 C2 72.6(2) 6_556 2_556
N1 O28 C2 43.4(2) 6 2_556
C2 O28 N1 15.8(3) 4 5
O30 O28 N1 126.4(3) . 5
O10 O28 N1 99.6(2) . 5
O8 O28 N1 110.4(2) 6_556 5
N1 O28 N1 11.1(3) 6 5
C2 O28 N1 39.4(2) 2_556 5
C2 O28 C2 27.1(4) 4 3_556
O30 O28 C2 124.0(3) . 3_556
O10 O28 C2 134.9(3) . 3_556
O8 O28 C2 70.5(2) 6_556 3_556
N1 O28 C2 39.5(2) 6 3_556
C2 O28 C2 25.5(5) 2_556 3_556
N1 O28 C2 42.8(2) 5 3_556
O6 O29 O4 110.35(17) . 3_664
O6 O29 O23 66.04(13) . .
O4 O29 O23 162.19(19) 3_664 .
O6 O29 O9 45.11(10) . .
O4 O29 O9 115.54(17) 3_664 .
O23 O29 O9 75.10(12) . .
O6 O29 O29 74.34(19) . 2_655
O4 O29 O29 80.43(10) 3_664 2_655
O23 O29 O29 81.84(10) . 2_655
O9 O29 O29 119.4(2) . 2_655
O6 O29 O29 130.98(19) . 3_665
O4 O29 O29 80.15(10) 3_664 3_665
O23 O29 O29 89.51(9) . 3_665
O9 O29 O29 164.29(11) . 3_665
O29 O29 O29 60.0 2_655 3_665
O6 O29 O26 77.26(14) . .
O4 O29 O26 67.58(14) 3_664 .
O23 O29 O26 125.61(16) . .
O9 O29 O26 50.72(10) . .
O29 O29 O26 125.68(18) 2_655 .
O29 O29 O26 144.06(13) 3_665 .
O28 O30 O24 118.2(2) . 6
O28 O30 O7 150.3(2) . 6
O24 O30 O7 70.47(14) 6 6
O28 O30 O19 107.5(2) . 2
O24 O30 O19 61.95(12) 6 2
O7 O30 O19 101.54(17) 6 2
O28 O30 O22 68.72(16) . 6
O24 O30 O22 55.87(11) 6 6
O7 O30 O22 126.34(17) 6 6
O19 O30 O22 55.23(10) 2 6

loop_
_geom_bond_atom_site_label_1
_geom_bond_atom_site_label_2
_geom_bond_distance
_geom_bond_site_symmetry_2
Zn1 O17 1.956(3) .
Zn1 O17 1.956(3) 3
Zn1 O17 1.956(3) 2
Zn1 N1 2.041(7) 2
Zn1 N1 2.041(7) 3
Zn1 N1 2.041(7) .
Zn2 O12 1.948(3) .
Zn2 O13 1.957(3) .
Zn2 O15 1.962(3) .
Zn2 N6 2.016(4) .
Zn3 O14 1.957(3) .
Zn3 O16 1.957(3) .
Zn3 O11 1.967(3) .
Zn3 N3 2.017(4) .
Zn4 O24 2.026(3) .
Zn4 O19 2.057(3) .
Zn4 O22 2.078(3) .
Zn4 O13 2.089(3) .
Zn4 O14 2.102(3) 2_655
Zn4 O1 2.345(3) .
Zn5 O20 2.023(3) .
Zn5 O24 2.035(3) .
Zn5 O18 2.082(3) .
Zn5 O14 2.095(3) 2_655
Zn5 O12 2.120(3) .
Zn5 O3 2.326(3) .
Zn6 O19 2.027(3) 6
Zn6 O18 2.051(3) .
Zn6 O24 2.065(3) .
Zn6 O16 2.089(3) 4_665
Zn6 O13 2.117(3) 6
Zn6 O1 2.352(3) .
Zn7 O18 2.023(3) .
Zn7 O21 2.048(3) 4_665
Zn7 O21 2.077(3) .
Zn7 O15 2.082(3) 6
Zn7 O16 2.122(3) 4_665
Zn7 O3 2.340(3) .
Zn8 O22 2.031(3) .
Zn8 O19 2.058(3) 6
Zn8 O22 2.064(3) 6
Zn8 O17 2.076(3) .
Zn8 O17 2.124(3) 5
Zn8 O1 2.325(3) .
Zn9 O20 2.033(3) .
Zn9 O21 2.044(3) .
Zn9 O11 2.056(3) .
Zn9 O23 2.073(3) .
Zn9 O15 2.086(3) 3_665
Zn9 O3 2.419(3) .
Zn10 O23 2.026(3) 2_655
Zn10 O20 2.051(3) .
Zn10 O23 2.058(3) .
Zn10 O12 2.090(3) .
Zn10 O11 2.103(3) 2_655
Zn10 O2 2.413(3) .
S1 O10 1.462(3) .
S1 O8 1.463(3) .
S1 O5 1.469(3) .
S1 O1 1.508(3) .
S2 O6 1.462(3) .
S2 O7 1.473(3) .
S2 O9 1.477(3) .
S2 O3 1.509(3) .
S3 O4 1.471(3) 2_655
S3 O4 1.471(3) .
S3 O4 1.471(3) 3_665
S3 O2 1.512(5) .
O4 O27 3.353(5) .
O5 O25 2.758(5) .
O6 O29 2.821(5) .
O9 O26 2.931(5) .
O9 O29 3.361(5) .
O10 O28 2.763(5) .
O11 Zn10 2.103(3) 3_665
O11 H11 0.868(19) .
O12 H12 0.80(4) .
O13 Zn6 2.117(3) 5
O13 H13 0.870(19) .
O14 Zn5 2.095(3) 3_665
O14 Zn4 2.102(3) 3_665
O14 H14 0.848(18) .
O15 Zn7 2.082(3) 5
O15 Zn9 2.086(3) 2_655
O15 H15 1.0000 .
O16 Zn6 2.089(3) 4_665
O16 Zn7 2.122(3) 4_665
O16 H16 0.870(19) .
O17 Zn8 2.124(3) 6
O17 H17 0.846(19) .
O18 O25 3.414(5) .
O18 H18 1.0000 .
O19 Zn6 2.027(3) 5
O19 Zn8 2.058(3) 5
O19 H19 1.0000 .
O20 O27 2.796(5) .
O20 H20 1.0000 .
O21 Zn7 2.048(3) 4_665
O21 H21 1.0000 .
O22 Zn8 2.064(3) 5
O22 H22 1.0000 .
O23 Zn10 2.026(3) 3_665
O23 O29 3.249(6) .
O23 H23 1.0000 .
O24 H24 1.0000 .
N1 C2 1.448(15) .
N1 H1A 0.9200 .
N1 H1B 0.9200 .
C2 C2 1.637(16) 5_554
C2 H2A 0.9900 .
C2 H2B 0.9900 .
N3 C4 1.410(6) .
N3 H3A 0.9200 .
N3 H3B 0.9200 .
C4 C5 1.572(7) 3_666
C4 H4A 0.9900 .
C4 H4B 0.9900 .
C5 N6 1.452(6) .
C5 C4 1.572(7) 2_654
C5 H5A 0.9900 .
C5 H5B 0.9900 .
N6 H6A 0.9200 .
N6 H6B 0.9200 .
O25 O7 2.900(5) 1_556
O25 O27 3.000(6) .
O25 N6 3.144(5) 6
O25 O26 3.481(5) 1_556
O26 O9 2.973(5) 4_664
O26 N3 3.000(5) 1_554
O26 O27 3.204(6) 1_554
O26 O7 3.292(5) 4_664
O26 O29 3.478(7) .
O26 O25 3.481(5) 1_554
O27 O4 2.855(5) 3_665
O27 N3 3.131(6) 2_655
O27 O26 3.204(6) 1_556
O28 C2 2.510(15) 4
O28 O30 2.745(8) .
O28 O8 2.782(6) 6_556
O28 N1 3.190(15) 6
O28 C2 3.277(17) 2_556
O28 N1 3.371(17) 5
O28 C2 3.407(18) 3_556
O29 O4 3.083(6) 3_664
O29 O29 3.454(9) 2_655
O29 O29 3.454(9) 3_665
O30 O24 2.856(6) 6
O30 O7 2.986(6) 6
O30 O19 3.060(6) 2
O30 O22 3.526(6) 6

loop_
_geom_hbond_atom_site_label_D
_geom_hbond_atom_site_label_H
_geom_hbond_atom_site_label_A
_geom_hbond_distance_DH
_geom_hbond_distance_HA
_geom_hbond_distance_DA
_geom_hbond_angle_DHA
_geom_hbond_site_symmetry_A
O11 H11 O4 0.868(19) 1.92(2) 2.768(4) 166(5) 3_665
O11 H11 S3 0.868(19) 2.79(4) 3.472(3) 136(4) .
O12 H12 O6 0.80(4) 2.06(5) 2.792(4) 153(5) .
O12 H12 S2 0.80(4) 2.97(5) 3.501(3) 127(4) .
O13 H13 O10 0.870(19) 1.94(2) 2.769(4) 160(5) 5
O13 H13 S1 0.870(19) 2.81(4) 3.446(3) 131(4) 5
O14 H14 O5 0.848(18) 2.00(2) 2.808(4) 158(4) 3_665
O14 H14 S1 0.848(18) 2.88(3) 3.488(3) 130(3) 3_665
O15 H15 O9 1.00 1.81 2.796(4) 167.1 2_655
O15 H15 S2 1.00 2.70 3.489(3) 136.2 2_655
O16 H16 O7 0.870(19) 1.98(3) 2.798(4) 157(5) 4_665
O16 H16 S2 0.870(19) 2.86(4) 3.473(3) 128(4) 4_665
O17 H17 O8 0.846(19) 1.96(2) 2.775(4) 162(5) 6
O17 H17 S1 0.846(19) 2.80(4) 3.454(3) 135(4) 6
O18 H18 O25 1.00 2.43 3.414(5) 169.3 .
O18 H18 O5 1.00 2.57 3.228(4) 123.1 .
O19 H19 O30 1.00 2.34 3.060(6) 128.5 3
O19 H19 O8 1.00 2.58 3.222(4) 122.1 .
O20 H20 O27 1.00 1.81 2.796(5) 166.8 .
O21 H21 O26 1.00 2.57 3.536(5) 163.2 1_556
O21 H21 O9 1.00 2.65 3.292(4) 122.1 4_665
O22 H22 O10 1.00 2.56 3.201(4) 121.5 5
O22 H22 O28 1.00 2.60 3.597(6) 173.9 5
O23 H23 O29 1.00 2.27 3.249(6) 167.8 .
O24 H24 O30 1.00 2.04 2.856(6) 137.3 5
N1 H1A O28 0.92 2.48 3.371(17) 161.9 6
N3 H3A O26 0.92 2.10 3.000(5) 167.1 1_556
N3 H3B O27 0.92 2.27 3.131(6) 154.8 3_665
N6 H6A O29 0.92 2.21 3.108(6) 164.4 2_655
N6 H6B O25 0.92 2.24 3.144(5) 167.6 5
